data_4106189
loop_
_publ_author_name
'K. C. Nicolaou'
'Nicholas L. Simmons'
'Yongcheng Ying'
'Philipp M. Heretsch'
'Jason S. Chen'

_publ_section_title
;
 Enantioselective Dichlorination of Allylic Alcohols
;
_journal_name_full 'Journal of the American Chemical Society'
_journal_page_first 8134
_journal_page_last 8137
_journal_paper_doi 10.1021/ja202555m
_journal_volume 133
_journal_year 2011
_chemical_formula_sum 'C16 H12 Cl3 N O4'
_chemical_formula_weight 388.62
_chemical_name_systematic
; 
 ? 
;
_space_group_IT_number 1
_symmetry_cell_setting triclinic
_symmetry_space_group_name_Hall 'P 1'
_symmetry_space_group_name_H-M 'P 1'
_atom_sites_solution_hydrogens geom
_atom_sites_solution_primary direct
_atom_sites_solution_secondary difmap
_audit_creation_method SHELXL-97
_cell_angle_alpha 85.06(3)
_cell_angle_beta 77.13(3)
_cell_angle_gamma 87.58(3)
_cell_formula_units_Z 2
_cell_length_a 7.2930(15)
_cell_length_b 10.030(2)
_cell_length_c 12.207(2)
_cell_measurement_reflns_used 3339
_cell_measurement_temperature 296(2)
_cell_measurement_theta_max 27.27
_cell_measurement_theta_min 2.56
_cell_volume 867.0(3)
_computing_cell_refinement 'Bruker SMART'
_computing_data_collection 'Bruker SMART'
_computing_data_reduction 'Bruker SAINT+'
_computing_molecular_graphics 'Bruker SHELXTL'
_computing_publication_material 'Bruker SHELXTL'
_computing_structure_refinement 'SHELXL-97 (Sheldrick, 1997)'
_computing_structure_solution 'SHELXS-97 (Sheldrick, 1997)'
_diffrn_ambient_temperature 296(2)
_diffrn_measured_fraction_theta_full 0.990
_diffrn_measured_fraction_theta_max 0.990
_diffrn_measurement_device_type 'CCD area detector'
_diffrn_measurement_method 'phi and omega scans'
_diffrn_radiation_monochromator graphite
_diffrn_radiation_source 'fine-focus sealed tube'
_diffrn_radiation_type MoK\a
_diffrn_radiation_wavelength 0.71073
_diffrn_reflns_av_R_equivalents 0.0161
_diffrn_reflns_av_sigmaI/netI 0.0356
_diffrn_reflns_limit_h_max 8
_diffrn_reflns_limit_h_min -8
_diffrn_reflns_limit_k_max 11
_diffrn_reflns_limit_k_min -11
_diffrn_reflns_limit_l_max 14
_diffrn_reflns_limit_l_min -13
_diffrn_reflns_number 6299
_diffrn_reflns_theta_full 24.99
_diffrn_reflns_theta_max 24.99
_diffrn_reflns_theta_min 1.72
_diffrn_standards_decay_% 1
_exptl_absorpt_coefficient_mu 0.548
_exptl_absorpt_correction_T_max 0.9078
_exptl_absorpt_correction_T_min 0.8485
_exptl_absorpt_correction_type multi-scan
_exptl_absorpt_process_details 'SADABS (Sheldrick, 1999)'
_exptl_crystal_colour Colorless
_exptl_crystal_density_diffrn 1.488
_exptl_crystal_description Parallalepiped
_exptl_crystal_F_000 396
_exptl_crystal_size_max 0.31
_exptl_crystal_size_mid 0.23
_exptl_crystal_size_min 0.18
_refine_diff_density_max 0.341
_refine_diff_density_min -0.325
_refine_diff_density_rms 0.074
_refine_ls_abs_structure_details 'Flack H D (1983), Acta Cryst. A39, 876-881'
_refine_ls_abs_structure_Flack 0.07(13)
_refine_ls_extinction_method none
_refine_ls_goodness_of_fit_ref 1.110
_refine_ls_hydrogen_treatment constr
_refine_ls_matrix_type full
_refine_ls_number_parameters 433
_refine_ls_number_reflns 5030
_refine_ls_number_restraints 3
_refine_ls_restrained_S_all 1.110
_refine_ls_R_factor_all 0.0699
_refine_ls_R_factor_gt 0.0614
_refine_ls_shift/su_max 0.014
_refine_ls_shift/su_mean 0.009
_refine_ls_structure_factor_coef Fsqd
_refine_ls_weighting_details 'calc w=1/[\s^2^(Fo^2^)+(0.0900P)^2^+0.5500P] where P=(Fo^2^+2Fc^2^)/3'
_refine_ls_weighting_scheme calc
_refine_ls_wR_factor_gt 0.1752
_refine_ls_wR_factor_ref 0.1826
_reflns_number_gt 4300
_reflns_number_total 5030
_reflns_threshold_expression >2sigma(I)
_cod_data_source_file ja202555m_si_002.cif
_cod_data_source_block nick
_cod_original_cell_volume 867.1(3)
_cod_database_code 4106189

loop_
_symmetry_equiv_pos_as_xyz
'x, y, z'

loop_
_atom_site_label
_atom_site_type_symbol
_atom_site_fract_x
_atom_site_fract_y
_atom_site_fract_z
_atom_site_U_iso_or_equiv
_atom_site_adp_type
_atom_site_occupancy
_atom_site_symmetry_multiplicity
_atom_site_calc_flag
_atom_site_refinement_flags
Cl1A Cl 0.1935(3) 0.9399(2) 0.9389(3) 0.1025(9) Uani 1 1 d .
Cl2A Cl 0.6128(3) 0.3415(3) 0.8001(3) 0.1125(10) Uani 1 1 d .
Cl3A Cl 0.1037(3) 0.4012(2) 0.67591(19) 0.0839(6) Uani 1 1 d .
O1A O 0.4528(7) 0.2249(5) 0.5745(5) 0.0692(14) Uani 1 1 d .
O2A O 0.4845(11) 0.0070(6) 0.5467(6) 0.106(2) Uani 1 1 d .
O3A O 0.9290(13) 0.3820(9) 0.0347(7) 0.135(3) Uani 1 1 d .
O4A O 0.9064(13) 0.1835(8) -0.0077(7) 0.124(3) Uani 1 1 d .
N1A N 0.8834(10) 0.2711(9) 0.0607(7) 0.081(2) Uani 1 1 d .
C1A C 0.2745(9) 0.5515(7) 0.8950(6) 0.0568(16) Uani 1 1 d .
H1A H 0.2450 0.4709 0.9378 0.068 Uiso 1 1 calc R
C2A C 0.2225(11) 0.6691(10) 0.9420(7) 0.072(2) Uani 1 1 d .
H2A H 0.1585 0.6683 1.0170 0.086 Uiso 1 1 calc R
C3A C 0.2634(10) 0.7888(8) 0.8801(7) 0.0613(19) Uani 1 1 d .
C4A C 0.3570(10) 0.7911(7) 0.7681(7) 0.0614(19) Uani 1 1 d .
H4A H 0.3811 0.8718 0.7245 0.074 Uiso 1 1 calc R
C5A C 0.4139(11) 0.6706(8) 0.7225(7) 0.0668(19) Uani 1 1 d .
H5A H 0.4827 0.6710 0.6485 0.080 Uiso 1 1 calc R
C6A C 0.3713(9) 0.5510(6) 0.7835(6) 0.0519(15) Uani 1 1 d .
C7A C 0.4361(10) 0.4213(7) 0.7320(6) 0.0634(17) Uani 1 1 d .
H7A H 0.4942 0.4420 0.6522 0.076 Uiso 1 1 calc R
C8A C 0.2821(9) 0.3211(6) 0.7397(5) 0.0532(15) Uani 1 1 d .
H8A H 0.2264 0.2989 0.8196 0.064 Uiso 1 1 calc R
C9A C 0.3462(11) 0.1931(8) 0.6866(6) 0.0653(19) Uani 1 1 d .
H9A1 H 0.4234 0.1406 0.7305 0.078 Uiso 1 1 calc R
H9A2 H 0.2383 0.1408 0.6845 0.078 Uiso 1 1 calc R
C10A C 0.5117(10) 0.1214(7) 0.5129(7) 0.0619(18) Uani 1 1 d .
C11A C 0.6199(9) 0.1626(6) 0.3958(6) 0.0536(16) Uani 1 1 d .
C12A C 0.6600(10) 0.2946(7) 0.3600(7) 0.0608(18) Uani 1 1 d .
H12A H 0.6221 0.3606 0.4100 0.073 Uiso 1 1 calc R
C13A C 0.7549(10) 0.3299(7) 0.2519(7) 0.0628(19) Uani 1 1 d .
H13A H 0.7876 0.4182 0.2292 0.075 Uiso 1 1 calc R
C14A C 0.8011(9) 0.2311(8) 0.1769(6) 0.0603(18) Uani 1 1 d .
C15A C 0.7625(11) 0.0987(8) 0.2107(8) 0.070(2) Uani 1 1 d .
H15A H 0.7967 0.0330 0.1601 0.084 Uiso 1 1 calc R
C16A C 0.6718(10) 0.0654(8) 0.3213(7) 0.070(2) Uani 1 1 d .
H16A H 0.6457 -0.0237 0.3455 0.084 Uiso 1 1 calc R
Cl1B Cl 0.3164(3) 0.1290(2) 0.1264(2) 0.0948(8) Uani 1 1 d .
Cl2B Cl 0.4604(3) 0.6661(2) 0.39930(19) 0.0765(6) Uani 1 1 d .
Cl3B Cl -0.0593(3) 0.7151(2) 0.2848(2) 0.0881(7) Uani 1 1 d .
O1B O 0.0404(7) 0.8400(5) 0.4911(4) 0.0691(14) Uani 1 1 d .
O2B O -0.0013(11) 1.0546(5) 0.5231(5) 0.091(2) Uani 1 1 d .
O3B O -0.4136(13) 0.8470(9) 1.0748(7) 0.122(3) Uani 1 1 d .
O4B O -0.2844(11) 0.6558(8) 1.0483(6) 0.123(3) Uani 1 1 d .
N1B N -0.3215(10) 0.7711(10) 1.0153(7) 0.086(2) Uani 1 1 d .
C1B C 0.1720(9) 0.3852(6) 0.3626(5) 0.0485(14) Uani 1 1 d .
H1B H 0.1061 0.3828 0.4373 0.058 Uiso 1 1 calc R
C2B C 0.1887(11) 0.2728(8) 0.3060(7) 0.0656(19) Uani 1 1 d .
H2B H 0.1292 0.1952 0.3409 0.079 Uiso 1 1 calc R
C3B C 0.2912(12) 0.2737(8) 0.1995(8) 0.070(2) Uani 1 1 d .
C4B C 0.3745(10) 0.3875(8) 0.1442(6) 0.0610(18) Uani 1 1 d .
H4B H 0.4403 0.3880 0.0696 0.073 Uiso 1 1 calc R
C5B C 0.3587(10) 0.5022(7) 0.2019(6) 0.0641(19) Uani 1 1 d .
H5B H 0.4204 0.5792 0.1673 0.077 Uiso 1 1 calc R
C6B C 0.2518(8) 0.5025(6) 0.3104(5) 0.0455(13) Uani 1 1 d .
C7B C 0.2341(9) 0.6275(6) 0.3730(5) 0.0503(14) Uani 1 1 d .
H7B H 0.1465 0.6100 0.4460 0.060 Uiso 1 1 calc R
C8B C 0.1641(10) 0.7529(6) 0.3132(6) 0.0597(16) Uani 1 1 d .
H8B H 0.2532 0.7725 0.2412 0.072 Uiso 1 1 calc R
C9B C 0.1380(11) 0.8765(6) 0.3776(6) 0.065(2) Uani 1 1 d .
H9B1 H 0.2594 0.9128 0.3772 0.078 Uiso 1 1 calc R
H9B2 H 0.0658 0.9443 0.3426 0.078 Uiso 1 1 calc R
C10B C -0.0186(9) 0.9405(7) 0.5567(7) 0.0609(19) Uani 1 1 d .
C11B C -0.1013(9) 0.8913(7) 0.6730(6) 0.0551(16) Uani 1 1 d .
C12B C -0.1016(10) 0.7564(7) 0.7108(7) 0.0591(17) Uani 1 1 d .
H12B H -0.0562 0.6923 0.6601 0.071 Uiso 1 1 calc R
C13B C -0.1689(10) 0.7174(8) 0.8233(7) 0.0647(19) Uani 1 1 d .
H13B H -0.1617 0.6284 0.8507 0.078 Uiso 1 1 calc R
C14B C -0.2467(10) 0.8142(8) 0.8933(7) 0.0622(18) Uani 1 1 d .
C15B C -0.2567(10) 0.9466(8) 0.8599(7) 0.0655(19) Uani 1 1 d .
H15B H -0.3120 1.0082 0.9108 0.079 Uiso 1 1 calc R
C16B C -0.1841(11) 0.9866(7) 0.7503(6) 0.0612(18) Uani 1 1 d .
H16B H -0.1884 1.0768 0.7257 0.073 Uiso 1 1 calc R

loop_
_atom_site_aniso_label
_atom_site_aniso_U_11
_atom_site_aniso_U_22
_atom_site_aniso_U_33
_atom_site_aniso_U_23
_atom_site_aniso_U_13
_atom_site_aniso_U_12
Cl1A 0.1023(17) 0.0840(16) 0.136(2) -0.0597(16) -0.0415(16) 0.0202(13)
Cl2A 0.0798(14) 0.0959(18) 0.179(3) -0.0617(19) -0.0513(17) 0.0336(13)
Cl3A 0.0802(13) 0.0892(15) 0.0916(15) -0.0328(12) -0.0318(12) 0.0124(11)
O1A 0.083(3) 0.050(3) 0.071(3) -0.021(2) -0.004(3) 0.004(2)
O2A 0.168(7) 0.055(4) 0.082(4) -0.018(3) 0.002(4) 0.001(4)
O3A 0.171(8) 0.104(6) 0.109(6) -0.005(5) 0.015(5) -0.026(5)
O4A 0.177(8) 0.104(5) 0.082(5) -0.036(4) -0.003(5) 0.026(5)
N1A 0.078(5) 0.088(6) 0.076(5) -0.014(4) -0.011(4) 0.009(4)
C1A 0.065(4) 0.056(4) 0.045(4) -0.006(3) -0.002(3) 0.002(3)
C2A 0.074(5) 0.096(6) 0.047(4) -0.014(4) -0.015(4) 0.002(4)
C3A 0.071(5) 0.056(4) 0.065(5) -0.030(4) -0.024(4) 0.008(3)
C4A 0.063(4) 0.043(4) 0.082(6) -0.008(3) -0.024(4) -0.002(3)
C5A 0.071(5) 0.075(5) 0.057(4) -0.012(4) -0.018(4) -0.008(4)
C6A 0.051(3) 0.051(3) 0.056(4) -0.015(3) -0.011(3) 0.001(3)
C7A 0.065(4) 0.059(4) 0.063(4) -0.014(3) -0.004(3) 0.000(3)
C8A 0.060(4) 0.054(3) 0.041(3) -0.007(3) 0.001(3) -0.003(3)
C9A 0.080(5) 0.060(4) 0.053(4) -0.014(3) -0.005(4) 0.002(3)
C10A 0.072(4) 0.046(4) 0.074(5) -0.005(3) -0.029(4) -0.001(3)
C11A 0.053(3) 0.040(3) 0.071(4) -0.020(3) -0.020(3) 0.018(3)
C12A 0.057(4) 0.048(4) 0.080(5) -0.015(3) -0.016(4) -0.002(3)
C13A 0.055(4) 0.048(4) 0.082(5) -0.001(4) -0.006(4) -0.007(3)
C14A 0.046(3) 0.075(5) 0.063(5) -0.025(4) -0.016(3) 0.019(3)
C15A 0.066(4) 0.066(5) 0.081(6) -0.025(4) -0.017(4) 0.013(4)
C16A 0.067(4) 0.053(4) 0.092(6) -0.011(4) -0.022(4) 0.006(3)
Cl1B 0.1097(17) 0.0795(15) 0.1098(19) -0.0579(14) -0.0398(15) 0.0192(12)
Cl2B 0.0774(12) 0.0779(13) 0.0847(14) -0.0205(10) -0.0344(11) -0.0030(10)
Cl3B 0.0733(12) 0.0747(13) 0.128(2) -0.0326(12) -0.0410(13) 0.0166(10)
O1B 0.092(4) 0.041(2) 0.065(3) -0.017(2) 0.009(3) -0.003(2)
O2B 0.154(6) 0.036(3) 0.073(4) -0.004(2) -0.004(4) 0.004(3)
O3B 0.151(7) 0.125(6) 0.073(5) -0.015(4) 0.007(4) 0.020(5)
O4B 0.135(6) 0.103(5) 0.100(5) 0.028(4) 0.021(4) 0.024(5)
N1B 0.061(4) 0.106(6) 0.084(5) -0.008(5) 0.004(4) -0.012(4)
C1B 0.061(4) 0.041(3) 0.042(3) -0.007(3) -0.005(3) -0.004(3)
C2B 0.063(4) 0.065(5) 0.071(5) -0.010(4) -0.016(4) -0.006(3)
C3B 0.087(6) 0.058(5) 0.080(6) -0.029(4) -0.045(5) 0.021(4)
C4B 0.063(4) 0.073(5) 0.045(4) -0.018(3) -0.009(3) 0.021(4)
C5B 0.070(4) 0.067(4) 0.053(4) 0.003(3) -0.012(4) -0.007(4)
C6B 0.038(3) 0.051(3) 0.048(3) -0.007(3) -0.010(3) 0.005(2)
C7B 0.052(3) 0.047(3) 0.049(3) -0.003(2) -0.004(3) -0.007(3)
C8B 0.065(4) 0.045(3) 0.069(4) -0.013(3) -0.012(3) 0.007(3)
C9B 0.084(5) 0.036(3) 0.070(5) -0.001(3) -0.007(4) -0.002(3)
C10B 0.061(4) 0.048(4) 0.073(5) -0.025(3) -0.007(4) 0.003(3)
C11B 0.049(3) 0.058(4) 0.059(4) -0.011(3) -0.012(3) -0.003(3)
C12B 0.059(4) 0.050(4) 0.070(5) -0.022(3) -0.014(3) 0.013(3)
C13B 0.056(4) 0.058(4) 0.084(6) -0.016(4) -0.022(4) 0.008(3)
C14B 0.052(4) 0.062(4) 0.069(5) -0.004(4) -0.006(3) -0.007(3)
C15B 0.070(4) 0.068(5) 0.062(5) -0.027(4) -0.014(4) 0.013(4)
C16B 0.077(4) 0.044(4) 0.066(5) -0.019(3) -0.020(4) 0.011(3)

loop_
_atom_type_symbol
_atom_type_description
_atom_type_scat_dispersion_real
_atom_type_scat_dispersion_imag
_atom_type_scat_source
C C 0.0033 0.0016 'International Tables Vol C Tables 4.2.6.8 and 6.1.1.4'
H H 0.0000 0.0000 'International Tables Vol C Tables 4.2.6.8 and 6.1.1.4'
N N 0.0061 0.0033 'International Tables Vol C Tables 4.2.6.8 and 6.1.1.4'
O O 0.0106 0.0060 'International Tables Vol C Tables 4.2.6.8 and 6.1.1.4'
Cl Cl 0.1484 0.1585 'International Tables Vol C Tables 4.2.6.8 and 6.1.1.4'

loop_
_geom_angle_atom_site_label_1
_geom_angle_atom_site_label_2
_geom_angle_atom_site_label_3
_geom_angle
C10A O1A C9A 116.2(6)
O3A N1A O4A 122.8(9)
O3A N1A C14A 119.7(8)
O4A N1A C14A 117.5(8)
C2A C1A C6A 120.4(7)
C1A C2A C3A 120.6(7)
C2A C3A C4A 120.1(7)
C2A C3A Cl1A 120.9(6)
C4A C3A Cl1A 118.9(6)
C5A C4A C3A 118.5(7)
C6A C5A C4A 121.5(7)
C5A C6A C1A 118.8(6)
C5A C6A C7A 120.4(6)
C1A C6A C7A 120.8(6)
C6A C7A C8A 115.1(5)
C6A C7A Cl2A 109.2(5)
C8A C7A Cl2A 107.8(5)
C9A C8A C7A 115.0(6)
C9A C8A Cl3A 109.7(5)
C7A C8A Cl3A 108.0(4)
O1A C9A C8A 108.6(6)
O2A C10A O1A 124.1(8)
O2A C10A C11A 122.7(7)
O1A C10A C11A 113.2(6)
C16A C11A C12A 119.6(7)
C16A C11A C10A 118.2(6)
C12A C11A C10A 122.1(6)
C13A C12A C11A 120.9(7)
C12A C13A C14A 118.7(7)
C15A C14A C13A 121.4(8)
C15A C14A N1A 120.4(7)
C13A C14A N1A 118.2(8)
C14A C15A C16A 118.7(7)
C11A C16A C15A 120.7(7)
C10B O1B C9B 116.6(6)
O3B N1B O4B 123.0(9)
O3B N1B C14B 119.6(9)
O4B N1B C14B 117.4(8)
C2B C1B C6B 120.6(6)
C3B C2B C1B 120.1(7)
C2B C3B C4B 121.4(7)
C2B C3B Cl1B 120.6(7)
C4B C3B Cl1B 118.0(7)
C3B C4B C5B 118.6(7)
C6B C5B C4B 120.2(7)
C1B C6B C5B 118.9(6)
C1B C6B C7B 120.8(5)
C5B C6B C7B 120.2(5)
C6B C7B C8B 115.4(5)
C6B C7B Cl2B 109.9(4)
C8B C7B Cl2B 106.9(4)
C9B C8B C7B 115.7(6)
C9B C8B Cl3B 108.2(5)
C7B C8B Cl3B 107.3(4)
O1B C9B C8B 108.2(5)
O2B C10B O1B 122.9(7)
O2B C10B C11B 125.3(6)
O1B C10B C11B 111.8(6)
C12B C11B C16B 118.9(7)
C12B C11B C10B 123.0(6)
C16B C11B C10B 118.1(6)
C13B C12B C11B 120.2(6)
C14B C13B C12B 117.8(7)
C15B C14B C13B 124.3(7)
C15B C14B N1B 118.1(7)
C13B C14B N1B 117.6(8)
C16B C15B C14B 118.3(7)
C15B C16B C11B 120.3(7)

loop_
_geom_bond_atom_site_label_1
_geom_bond_atom_site_label_2
_geom_bond_distance
Cl1A C3A 1.741(7)
Cl2A C7A 1.808(8)
Cl3A C8A 1.789(7)
O1A C10A 1.335(9)
O1A C9A 1.432(9)
O2A C10A 1.194(9)
O3A N1A 1.172(10)
O4A N1A 1.245(10)
N1A C14A 1.441(11)
C1A C2A 1.359(11)
C1A C6A 1.387(9)
C2A C3A 1.370(12)
C3A C4A 1.384(11)
C4A C5A 1.383(10)
C5A C6A 1.366(10)
C6A C7A 1.506(9)
C7A C8A 1.521(9)
C8A C9A 1.498(9)
C10A C11A 1.504(11)
C11A C16A 1.374(10)
C11A C12A 1.381(9)
C12A C13A 1.371(11)
C13A C14A 1.386(10)
C14A C15A 1.378(12)
C15A C16A 1.384(12)
Cl1B C3B 1.750(8)
Cl2B C7B 1.813(6)
Cl3B C8B 1.802(8)
O1B C10B 1.339(8)
O1B C9B 1.434(9)
O2B C10B 1.184(9)
O3B N1B 1.181(11)
O4B N1B 1.231(10)
N1B C14B 1.500(11)
C1B C2B 1.359(10)
C1B C6B 1.375(8)
C2B C3B 1.348(12)
C3B C4B 1.368(12)
C4B C5B 1.387(10)
C5B C6B 1.379(9)
C6B C7B 1.510(8)
C7B C8B 1.526(9)
C8B C9B 1.507(9)
C10B C11B 1.465(10)
C11B C12B 1.392(10)
C11B C16B 1.421(10)
C12B C13B 1.379(11)
C13B C14B 1.369(10)
C14B C15B 1.359(11)
C15B C16B 1.356(11)

loop_
_geom_torsion_atom_site_label_1
_geom_torsion_atom_site_label_2
_geom_torsion_atom_site_label_3
_geom_torsion_atom_site_label_4
_geom_torsion
C6A C1A C2A C3A 0.5(11)
C1A C2A C3A C4A 0.6(12)
C1A C2A C3A Cl1A 178.8(6)
C2A C3A C4A C5A -2.5(11)
Cl1A C3A C4A C5A 179.2(5)
C3A C4A C5A C6A 3.4(10)
C4A C5A C6A C1A -2.3(10)
C4A C5A C6A C7A -179.6(6)
C2A C1A C6A C5A 0.3(10)
C2A C1A C6A C7A 177.6(7)
C5A C6A C7A C8A -127.2(7)
C1A C6A C7A C8A 55.5(9)
C5A C6A C7A Cl2A 111.4(7)
C1A C6A C7A Cl2A -65.9(7)
C6A C7A C8A C9A 179.0(6)
Cl2A C7A C8A C9A -58.8(7)
C6A C7A C8A Cl3A 56.2(7)
Cl2A C7A C8A Cl3A 178.4(3)
C10A O1A C9A C8A -176.3(6)
C7A C8A C9A O1A -50.8(8)
Cl3A C8A C9A O1A 71.1(7)
C9A O1A C10A O2A -1.8(11)
C9A O1A C10A C11A 179.1(6)
O2A C10A C11A C16A 7.1(11)
O1A C10A C11A C16A -173.8(6)
O2A C10A C11A C12A -176.0(8)
O1A C10A C11A C12A 3.0(10)
C16A C11A C12A C13A -1.6(10)
C10A C11A C12A C13A -178.4(7)
C11A C12A C13A C14A 3.5(11)
C12A C13A C14A C15A -3.5(11)
C12A C13A C14A N1A 173.7(6)
O3A N1A C14A C15A -174.1(9)
O4A N1A C14A C15A 4.4(11)
O3A N1A C14A C13A 8.6(12)
O4A N1A C14A C13A -172.8(8)
C13A C14A C15A C16A 1.5(11)
N1A C14A C15A C16A -175.7(7)
C12A C11A C16A C15A -0.5(10)
C10A C11A C16A C15A 176.5(7)
C14A C15A C16A C11A 0.5(11)
C6B C1B C2B C3B 3.1(11)
C1B C2B C3B C4B -2.5(12)
C1B C2B C3B Cl1B 179.1(6)
C2B C3B C4B C5B 2.8(11)
Cl1B C3B C4B C5B -178.8(6)
C3B C4B C5B C6B -3.7(11)
C2B C1B C6B C5B -3.9(10)
C2B C1B C6B C7B -179.9(6)
C4B C5B C6B C1B 4.3(10)
C4B C5B C6B C7B -179.8(6)
C1B C6B C7B C8B -129.1(6)
C5B C6B C7B C8B 55.0(8)
C1B C6B C7B Cl2B 109.9(6)
C5B C6B C7B Cl2B -66.0(7)
C6B C7B C8B C9B 177.4(6)
Cl2B C7B C8B C9B -60.0(6)
C6B C7B C8B Cl3B 56.6(6)
Cl2B C7B C8B Cl3B 179.2(4)
C10B O1B C9B C8B -170.9(6)
C7B C8B C9B O1B -45.9(8)
Cl3B C8B C9B O1B 74.5(7)
C9B O1B C10B O2B 3.7(11)
C9B O1B C10B C11B -175.0(6)
O2B C10B C11B C12B -173.4(8)
O1B C10B C11B C12B 5.2(9)
O2B C10B C11B C16B 6.4(12)
O1B C10B C11B C16B -175.0(6)
C16B C11B C12B C13B -4.7(10)
C10B C11B C12B C13B 175.1(7)
C11B C12B C13B C14B 4.6(10)
C12B C13B C14B C15B -2.1(11)
C12B C13B C14B N1B 179.4(7)
O3B N1B C14B C15B 12.4(12)
O4B N1B C14B C15B -168.4(8)
O3B N1B C14B C13B -169.0(9)
O4B N1B C14B C13B 10.3(11)
C13B C14B C15B C16B -0.5(11)
N1B C14B C15B C16B 178.0(6)
C14B C15B C16B C11B 0.5(11)
C12B C11B C16B C15B 2.0(10)
C10B C11B C16B C15B -177.8(6)
